data_4112704
loop_
_publ_author_name
'Cristina Sens'
'Isabel Romero'
'Montserrat Rodr\'iguez'
'Antoni Llobet'
'Teodor Parella'
'Jordi Benet-Buchholz'

_publ_contact_author
;
    Dr. Benet-Buchholz, Jordi
    Institut Catala d'Investigacio Quimica (ICIQ)    
    X-ray Diffraction Unit
    Avgda. Paisos Catalans s/n
    E-43007 Tarragona, Spain
;
_publ_contact_author_email jbenet@iciq.es
_publ_contact_author_fax '00 34 977 920 221'
_publ_contact_author_phone '00 34 977 920 204'
_publ_section_title
;
 A New Ru Complex Capable of Catalytically Oxidizing Water to Molecular
 Dioxygen
;
_journal_name_full 'Journal of the American Chemical Society'
_journal_page_first 7798
_journal_page_last 7799
_journal_paper_doi 10.1021/ja0486824
_journal_volume 126
_journal_year 2004
_chemical_formula_sum 'C43 H31 Cl F12 N10 P2 Ru2'
_chemical_formula_weight 1215.3
_chemical_name_common
;
[Ru2II(mu-Cl)(bpp)(trpy)2](PF6)2
;
_chemical_name_systematic
; 
 ? 
;
_space_group_IT_number 15
_symmetry_cell_setting monoclinic
_symmetry_space_group_name_Hall '-C 2yc'
_symmetry_space_group_name_H-M 'C 1 2/c 1'
_atom_sites_solution_hydrogens geom
_atom_sites_solution_primary direct
_atom_sites_solution_secondary difmap
_audit_creation_method SHELXL-97
_cell_angle_alpha 90.00
_cell_angle_beta 113.0250(10)
_cell_angle_gamma 90.00
_cell_formula_units_Z 4
_cell_length_a 21.6316(5)
_cell_length_b 18.5683(5)
_cell_length_c 12.1535(3)
_cell_measurement_temperature 153(2)
_cell_volume 4492.7(2)
_computing_cell_refinement 'Bruker SAINT program Vers. 5.0'
_computing_data_collection 'Bruker SMART CCD area detector system'
_computing_data_reduction 'Bruker SAINT program Vers. 5.0'
_computing_molecular_graphics 'SHELXL-97 (Sheldrick, 1997)'
_computing_publication_material 'SHELXL-97 (Sheldrick, 1997)'
_computing_structure_refinement 'SHELXL-97 (Sheldrick, 1997)'
_computing_structure_solution 'SHELXS-97 (Sheldrick, 1990)'
_diffrn_ambient_temperature 153(2)
_diffrn_detector_area_resol_mean 512
_diffrn_detector_type 'Smart 1000 CCD area detector'
_diffrn_measured_fraction_theta_full 0.973
_diffrn_measured_fraction_theta_max 0.973
_diffrn_measurement_device_type 'four-circle diffractometer Bruker P4'
_diffrn_measurement_method
;
 Fullsphere data collection, phi and omega scans,
 in omega at 0.3 deg scan width, three runs with 98, 67 and 67 frames, phi=0 deg
 in phi at 0.3 deg scan width, two runs with 1207 frames, omega=-32 deg
;
_diffrn_measurement_specimen_support 'magnetic support whith 20 micron nylon fiber cryoloop'
_diffrn_radiation_monochromator graphite
_diffrn_radiation_type MoK\a
_diffrn_radiation_wavelength 0.71073
_diffrn_reflns_av_R_equivalents 0.0558
_diffrn_reflns_av_sigmaI/netI 0.0418
_diffrn_reflns_limit_h_max 30
_diffrn_reflns_limit_h_min -30
_diffrn_reflns_limit_k_max 27
_diffrn_reflns_limit_k_min -27
_diffrn_reflns_limit_l_max 17
_diffrn_reflns_limit_l_min -17
_diffrn_reflns_number 33876
_diffrn_reflns_theta_full 31.55
_diffrn_reflns_theta_max 31.55
_diffrn_reflns_theta_min 1.50
_diffrn_source 'rotating anode X-ray tube'
_diffrn_source_current 220
_diffrn_source_power 47
_diffrn_source_size '10 mm x 0.5 mm fine focus'
_diffrn_source_type 'MACScience Co. M18X-HF'
_exptl_absorpt_coefficient_mu 0.900
_exptl_absorpt_correction_T_max 1.000000
_exptl_absorpt_correction_T_min 0.649360
_exptl_absorpt_correction_type empirical
_exptl_crystal_colour brown
_exptl_crystal_density_diffrn 1.797
_exptl_crystal_density_meas 0
_exptl_crystal_description plate
_exptl_crystal_F_000 2408
_exptl_crystal_size_max 0.30
_exptl_crystal_size_mid 0.30
_exptl_crystal_size_min 0.03
_refine_diff_density_max 2.262
_refine_diff_density_min -3.016
_refine_diff_density_rms 0.128
_refine_ls_extinction_method none
_refine_ls_goodness_of_fit_ref 1.077
_refine_ls_hydrogen_treatment constr
_refine_ls_matrix_type full
_refine_ls_number_parameters 372
_refine_ls_number_reflns 7297
_refine_ls_number_restraints 0
_refine_ls_restrained_S_all 1.077
_refine_ls_R_factor_all 0.0695
_refine_ls_R_factor_gt 0.0523
_refine_ls_shift/su_max 0.001
_refine_ls_shift/su_mean 0.000
_refine_ls_structure_factor_coef Fsqd
_refine_ls_weighting_details 'calc w=1/[\s^2^(Fo^2^)+(0.0516P)^2^+23.0390P] where P=(Fo^2^+2Fc^2^)/3'
_refine_ls_weighting_scheme calc
_refine_ls_wR_factor_gt 0.1250
_refine_ls_wR_factor_ref 0.1401
_reflns_number_gt 5827
_reflns_number_total 7297
_reflns_threshold_expression >2sigma(I)
_cod_data_source_file ja0486824si20040504_114124_1.cif
_cod_data_source_block 237038
_cod_original_cell_volume 4492.70(19)
_cod_original_formula_sum 'C43 H31 Cl1 F12 N10 P2 Ru2'
_cod_database_code 4112704

loop_
_symmetry_equiv_pos_as_xyz
'x, y, z'
'-x, y, -z+1/2'
'x+1/2, y+1/2, z'
'-x+1/2, y+1/2, -z+1/2'
'-x, -y, -z'
'x, -y, z-1/2'
'-x+1/2, -y+1/2, -z'
'x+1/2, -y+1/2, z-1/2'

loop_
_atom_site_label
_atom_site_type_symbol
_atom_site_fract_x
_atom_site_fract_y
_atom_site_fract_z
_atom_site_U_iso_or_equiv
_atom_site_adp_type
_atom_site_occupancy
_atom_site_symmetry_multiplicity
_atom_site_calc_flag
_atom_site_refinement_flags
_atom_site_disorder_assembly
_atom_site_disorder_group
Ru1 Ru -0.048084(13) 0.195835(14) 1.57787(2) 0.02910(9) Uani 1 1 d . . .
Cl1 Cl 0.0000 0.11542(5) 1.7500 0.02657(19) Uani 1 2 d S . .
N1 N -0.06957(18) 0.2838(2) 1.4666(3) 0.0457(8) Uani 1 1 d . . .
C1 C -0.0931(3) 0.2798(3) 1.3471(4) 0.0612(14) Uani 1 1 d . . .
H1A H -0.1038 0.2338 1.3099 0.073 Uiso 1 1 calc R . .
N2 N -0.01249(14) 0.27824(15) 1.6910(3) 0.0339(6) Uani 1 1 d . . .
C2 C -0.1023(3) 0.3403(4) 1.2759(6) 0.086(2) Uani 1 1 d . . .
H2A H -0.1190 0.3359 1.1914 0.104 Uiso 1 1 calc R . .
N3 N -0.13983(14) 0.19192(15) 1.5922(2) 0.0291(5) Uani 1 1 d . . .
C3 C -0.0872(3) 0.4062(4) 1.3283(7) 0.093(3) Uani 1 1 d . . .
H3A H -0.0939 0.4481 1.2800 0.111 Uiso 1 1 calc R . .
N4 N -0.08991(14) 0.11417(16) 1.4718(2) 0.0318(6) Uani 1 1 d . . .
C4 C -0.0618(3) 0.4128(3) 1.4530(7) 0.080(2) Uani 1 1 d . . .
H4A H -0.0517 0.4586 1.4905 0.096 Uiso 1 1 calc R . .
N5 N 0.02641(16) 0.1692(2) 1.5169(3) 0.0392(7) Uani 1 1 d . . .
C5 C -0.0519(2) 0.3498(2) 1.5205(5) 0.0535(12) Uani 1 1 d . . .
C6 C -0.0219(2) 0.3474(2) 1.6507(5) 0.0468(10) Uani 1 1 d . . .
C7 C 0.0000 0.3932(3) 1.7500 0.0566(18) Uani 1 2 d S . .
H7A H 0.0000 0.4443 1.7500 0.068 Uiso 1 2 calc SR . .
C8 C -0.16325(18) 0.23569(19) 1.6553(3) 0.0340(7) Uani 1 1 d . . .
H8A H -0.1373 0.2765 1.6941 0.041 Uiso 1 1 calc R . .
C9 C -0.22408(19) 0.2232(2) 1.6655(4) 0.0397(8) Uani 1 1 d . . .
H9A H -0.2395 0.2552 1.7103 0.048 Uiso 1 1 calc R . .
C10 C -0.26178(19) 0.1642(2) 1.6100(4) 0.0412(8) Uani 1 1 d . . .
H10A H -0.3027 0.1538 1.6185 0.049 Uiso 1 1 calc R . .
C11 C -0.23938(18) 0.1201(2) 1.5417(3) 0.0375(7) Uani 1 1 d . . .
H11A H -0.2656 0.0800 1.5005 0.045 Uiso 1 1 calc R . .
C12 C -0.17834(17) 0.13476(18) 1.5339(3) 0.0315(6) Uani 1 1 d . . .
C13 C -0.15064(17) 0.0902(2) 1.4645(3) 0.0341(7) Uani 1 1 d . . .
C14 C -0.1797(2) 0.0290(2) 1.3986(3) 0.0428(8) Uani 1 1 d . . .
H14A H -0.2225 0.0126 1.3930 0.051 Uiso 1 1 calc R . .
C15 C -0.1452(2) -0.0074(2) 1.3416(3) 0.0489(10) Uani 1 1 d . . .
H15A H -0.1647 -0.0485 1.2942 0.059 Uiso 1 1 calc R . .
C16 C -0.0822(2) 0.0157(2) 1.3533(3) 0.0477(10) Uani 1 1 d . . .
H16A H -0.0577 -0.0104 1.3165 0.057 Uiso 1 1 calc R . .
C17 C -0.05486(18) 0.0775(2) 1.4192(3) 0.0388(8) Uani 1 1 d . . .
C18 C 0.01058(19) 0.1101(2) 1.4434(3) 0.0420(9) Uani 1 1 d . . .
C19 C 0.0553(2) 0.0839(3) 1.3955(3) 0.0579(13) Uani 1 1 d . . .
H19A H 0.0444 0.0421 1.3466 0.070 Uiso 1 1 calc R . .
C20 C 0.1147(2) 0.1186(4) 1.4190(4) 0.0686(17) Uani 1 1 d . . .
H20A H 0.1456 0.1008 1.3875 0.082 Uiso 1 1 calc R . .
C21 C 0.1295(2) 0.1796(4) 1.4890(5) 0.0650(15) Uani 1 1 d . . .
H21A H 0.1700 0.2053 1.5042 0.078 Uiso 1 1 calc R . .
C22 C 0.0841(2) 0.2035(3) 1.5374(4) 0.0510(11) Uani 1 1 d . . .
H22A H 0.0947 0.2453 1.5863 0.061 Uiso 1 1 calc R . .
P1 P -0.31144(7) 0.09258(7) 1.08336(12) 0.0552(3) Uani 1 1 d . . .
F1 F -0.2360(3) 0.1229(3) 1.1839(5) 0.0558(14) Uani 0.573(8) 1 d P A 1
F2 F -0.3780(3) 0.0726(4) 0.9913(6) 0.074(2) Uani 0.573(8) 1 d P A 1
F3 F -0.3413(5) 0.1218(6) 1.1778(9) 0.119(4) Uani 0.573(8) 1 d P A 1
F4 F -0.2765(4) 0.0750(5) 0.9993(7) 0.097(3) Uani 0.573(8) 1 d P A 1
F5 F -0.2997(6) 0.0184(4) 1.1463(9) 0.096(5) Uani 0.573(8) 1 d P A 1
F6 F -0.3220(5) 0.1750(4) 1.0375(9) 0.105(3) Uani 0.573(8) 1 d P A 1
F1' F -0.2847(10) 0.1366(5) 1.1789(10) 0.136(7) Uani 0.427(8) 1 d P A 2
F2' F -0.3466(5) 0.0288(5) 0.9634(7) 0.089(3) Uani 0.427(8) 1 d P A 2
F3' F -0.2984(8) 0.1427(8) 0.9897(10) 0.116(5) Uani 0.427(8) 1 d P A 2
F5' F -0.3220(10) 0.0327(11) 1.1595(16) 0.132(8) Uani 0.427(8) 1 d P A 2
F4' F -0.2449(4) 0.0491(5) 1.0987(10) 0.081(3) Uani 0.427(8) 1 d P A 2
F6' F -0.3901(7) 0.1089(10) 1.037(2) 0.212(11) Uani 0.427(8) 1 d P A 2

loop_
_atom_site_aniso_label
_atom_site_aniso_U_11
_atom_site_aniso_U_22
_atom_site_aniso_U_33
_atom_site_aniso_U_23
_atom_site_aniso_U_13
_atom_site_aniso_U_12
Ru1 0.03095(14) 0.03544(14) 0.02657(13) 0.00797(9) 0.01737(10) 0.00843(10)
Cl1 0.0338(5) 0.0268(4) 0.0207(4) 0.000 0.0123(4) 0.000
N1 0.0451(18) 0.0532(19) 0.0511(19) 0.0279(16) 0.0323(15) 0.0186(15)
C1 0.060(3) 0.086(3) 0.053(2) 0.038(2) 0.038(2) 0.034(3)
N2 0.0313(13) 0.0275(12) 0.0505(17) 0.0067(11) 0.0242(13) 0.0027(10)
C2 0.078(4) 0.115(5) 0.088(4) 0.073(4) 0.056(4) 0.045(4)
N3 0.0292(12) 0.0334(13) 0.0293(12) 0.0061(10) 0.0163(10) 0.0069(10)
C3 0.060(3) 0.112(5) 0.121(6) 0.091(5) 0.052(4) 0.031(3)
N4 0.0332(13) 0.0438(15) 0.0178(10) 0.0032(10) 0.0091(10) 0.0133(11)
C4 0.052(3) 0.066(3) 0.134(6) 0.062(4) 0.049(3) 0.017(2)
N5 0.0366(15) 0.0592(19) 0.0284(13) 0.0139(13) 0.0198(12) 0.0154(14)
C5 0.038(2) 0.053(2) 0.081(3) 0.038(2) 0.036(2) 0.0150(17)
C6 0.0355(18) 0.0307(17) 0.082(3) 0.0173(18) 0.032(2) 0.0057(14)
C7 0.041(3) 0.027(2) 0.111(6) 0.000 0.040(3) 0.000
C8 0.0377(17) 0.0315(15) 0.0394(17) 0.0040(13) 0.0222(14) 0.0064(13)
C9 0.0380(18) 0.0442(19) 0.0450(19) 0.0037(15) 0.0250(16) 0.0108(15)
C10 0.0304(16) 0.048(2) 0.049(2) 0.0095(16) 0.0204(15) 0.0073(15)
C11 0.0304(16) 0.0397(18) 0.0400(18) 0.0042(14) 0.0110(14) 0.0029(13)
C12 0.0308(15) 0.0349(15) 0.0275(14) 0.0065(12) 0.0099(12) 0.0096(12)
C13 0.0337(16) 0.0442(18) 0.0207(13) 0.0031(12) 0.0065(11) 0.0121(13)
C14 0.0413(19) 0.051(2) 0.0273(15) -0.0041(14) 0.0041(14) 0.0088(16)
C15 0.055(2) 0.056(2) 0.0261(16) -0.0078(15) 0.0058(15) 0.0125(19)
C16 0.061(2) 0.060(2) 0.0223(15) 0.0014(15) 0.0162(15) 0.024(2)
C17 0.0391(17) 0.059(2) 0.0199(13) 0.0064(13) 0.0127(12) 0.0208(16)
C18 0.0424(19) 0.067(2) 0.0200(13) 0.0096(14) 0.0160(13) 0.0233(18)
C19 0.045(2) 0.106(4) 0.0259(16) 0.003(2) 0.0174(16) 0.031(2)
C20 0.047(2) 0.132(5) 0.036(2) 0.005(3) 0.0257(18) 0.030(3)
C21 0.039(2) 0.116(5) 0.049(2) 0.016(3) 0.027(2) 0.009(3)
C22 0.041(2) 0.078(3) 0.041(2) 0.015(2) 0.0235(17) 0.009(2)
P1 0.0598(7) 0.0586(7) 0.0509(6) 0.0202(5) 0.0256(6) 0.0256(6)
F1 0.049(3) 0.061(3) 0.051(3) 0.014(2) 0.013(2) 0.001(2)
F2 0.051(3) 0.093(5) 0.058(3) 0.017(3) -0.001(3) -0.006(3)
F3 0.125(7) 0.140(8) 0.147(8) -0.067(6) 0.112(7) -0.042(6)
F4 0.086(5) 0.144(8) 0.082(5) -0.046(5) 0.057(4) -0.012(5)
F5 0.108(7) 0.037(3) 0.075(6) 0.011(3) -0.037(5) -0.002(4)
F6 0.110(6) 0.070(5) 0.114(7) 0.046(5) 0.023(5) 0.037(4)
F1' 0.23(2) 0.062(6) 0.086(7) -0.049(5) 0.033(10) -0.035(9)
F2' 0.101(7) 0.080(6) 0.058(5) -0.015(4) -0.001(4) 0.012(5)
F3' 0.136(11) 0.111(11) 0.079(7) 0.054(7) 0.019(7) -0.017(9)
F5' 0.153(16) 0.157(18) 0.098(9) 0.047(10) 0.060(10) -0.043(12)
F4' 0.055(4) 0.089(6) 0.094(7) -0.001(5) 0.023(5) 0.003(4)
F6' 0.073(8) 0.231(19) 0.28(2) -0.128(18) 0.008(10) 0.062(10)

loop_
_atom_type_symbol
_atom_type_description
_atom_type_scat_dispersion_real
_atom_type_scat_dispersion_imag
_atom_type_scat_source
C C 0.0033 0.0016 'International Tables Vol C Tables 4.2.6.8 and 6.1.1.4'
H H 0.0000 0.0000 'International Tables Vol C Tables 4.2.6.8 and 6.1.1.4'
N N 0.0061 0.0033 'International Tables Vol C Tables 4.2.6.8 and 6.1.1.4'
Cl Cl 0.1484 0.1585 'International Tables Vol C Tables 4.2.6.8 and 6.1.1.4'
F F 0.0171 0.0103 'International Tables Vol C Tables 4.2.6.8 and 6.1.1.4'
P P 0.1023 0.0942 'International Tables Vol C Tables 4.2.6.8 and 6.1.1.4'
Ru Ru -1.2594 0.8363 'International Tables Vol C Tables 4.2.6.8 and 6.1.1.4'

loop_
_geom_angle_atom_site_label_1
_geom_angle_atom_site_label_2
_geom_angle_atom_site_label_3
_geom_angle
_geom_angle_site_symmetry_1
N4 Ru1 N2 174.70(11) .
N4 Ru1 N1 104.69(15) .
N2 Ru1 N1 76.79(15) .
N4 Ru1 N3 79.45(12) .
N2 Ru1 N3 95.36(11) .
N1 Ru1 N3 96.11(12) .
N4 Ru1 N5 78.77(13) .
N2 Ru1 N5 106.45(13) .
N1 Ru1 N5 87.80(12) .
N3 Ru1 N5 158.15(14) .
N4 Ru1 Cl1 91.31(8) .
N2 Ru1 Cl1 87.62(9) .
N1 Ru1 Cl1 163.56(12) .
N3 Ru1 Cl1 90.43(7) .
N5 Ru1 Cl1 91.72(8) .
Ru1 Cl1 Ru1 104.77(4) 2_558
C1 N1 C5 118.9(4) .
C1 N1 Ru1 124.2(4) .
C5 N1 Ru1 116.5(3) .
N1 C1 C2 122.2(7) .
N2 N2 C6 109.3(3) 2_558
N2 N2 Ru1 129.13(9) 2_558
C6 N2 Ru1 120.7(3) .
C3 C2 C1 119.3(7) .
C8 N3 C12 118.5(3) .
C8 N3 Ru1 128.1(2) .
C12 N3 Ru1 113.3(2) .
C2 C3 C4 120.4(5) .
C17 N4 C13 120.8(3) .
C17 N4 Ru1 120.0(3) .
C13 N4 Ru1 118.8(2) .
C5 C4 C3 117.9(7) .
C22 N5 C18 118.6(3) .
C22 N5 Ru1 128.3(3) .
C18 N5 Ru1 113.0(3) .
N1 C5 C4 121.2(5) .
N1 C5 C6 114.4(3) .
C4 C5 C6 124.4(5) .
N2 C6 C7 108.1(4) .
N2 C6 C5 111.1(4) .
C7 C6 C5 140.8(4) .
C6 C7 C6 105.1(5) 2_558
N3 C8 C9 122.1(3) .
C10 C9 C8 119.3(3) .
C9 C10 C11 119.1(3) .
C10 C11 C12 119.5(4) .
N3 C12 C11 121.4(3) .
N3 C12 C13 115.7(3) .
C11 C12 C13 122.9(3) .
N4 C13 C14 121.0(3) .
N4 C13 C12 112.3(3) .
C14 C13 C12 126.7(4) .
C15 C14 C13 118.5(4) .
C14 C15 C16 120.2(4) .
C15 C16 C17 119.7(4) .
N4 C17 C16 119.8(4) .
N4 C17 C18 112.0(3) .
C16 C17 C18 128.2(3) .
N5 C18 C19 120.8(4) .
N5 C18 C17 116.0(3) .
C19 C18 C17 123.2(4) .
C20 C19 C18 119.9(5) .
C19 C20 C21 119.3(4) .
C20 C21 C22 119.3(5) .
N5 C22 C21 122.0(5) .
F1' P1 F2 139.6(10) .
F1' P1 F5' 92.0(10) .
F2 P1 F5' 86.8(8) .
F1' P1 F4 123.2(9) .
F2 P1 F4 91.7(4) .
F5' P1 F4 118.9(9) .
F1' P1 F5 100.5(6) .
F2 P1 F5 94.2(4) .
F5' P1 F5 23.5(10) .
F4 P1 F5 96.4(7) .
F1' P1 F3' 97.2(8) .
F2 P1 F3' 89.9(5) .
F5' P1 F3' 169.1(11) .
F4 P1 F3' 50.8(7) .
F5 P1 F3' 147.1(9) .
F1' P1 F4' 98.2(9) .
F2 P1 F4' 121.8(5) .
F5' P1 F4' 84.4(9) .
F4 P1 F4' 46.4(4) .
F5 P1 F4' 61.7(6) .
F3' P1 F4' 88.6(7) .
F1' P1 F6' 103.0(11) .
F2 P1 F6' 36.7(6) .
F5' P1 F6' 87.6(12) .
F4 P1 F6' 123.0(9) .
F5 P1 F6' 106.8(10) .
F3' P1 F6' 95.9(11) .
F4' P1 F6' 157.6(7) .
F1' P1 F6 71.2(6) .
F2 P1 F6 90.7(5) .
F5' P1 F6 150.3(9) .
F4 P1 F6 90.7(6) .
F5 P1 F6 171.2(6) .
F3' P1 F6 40.0(6) .
F4' P1 F6 121.3(5) .
F6' P1 F6 73.2(9) .
F1' P1 F3 48.9(8) .
F2 P1 F3 94.6(5) .
F5' P1 F3 67.4(9) .
F4 P1 F3 171.4(5) .
F5 P1 F3 89.0(6) .
F3' P1 F3 123.3(8) .
F4' P1 F3 132.8(6) .
F6' P1 F3 61.2(8) .
F6 P1 F3 83.4(6) .
F1' P1 F1 38.5(8) .
F2 P1 F1 175.0(3) .
F5' P1 F1 97.8(8) .
F4 P1 F1 88.0(4) .
F5 P1 F1 90.8(4) .
F3' P1 F1 86.0(5) .
F4' P1 F1 61.1(4) .
F6' P1 F1 140.9(7) .
F6 P1 F1 84.3(4) .
F3 P1 F1 85.2(4) .
F1' P1 F2' 175.9(6) .
F2 P1 F2' 41.1(4) .
F5' P1 F2' 84.0(9) .
F4 P1 F2' 58.7(5) .
F5 P1 F2' 75.5(5) .
F3' P1 F2' 86.7(6) .
F4' P1 F2' 80.7(5) .
F6' P1 F2' 77.7(7) .
F6 P1 F2' 112.8(5) .
F3 P1 F2' 129.5(5) .
F1 P1 F2' 141.3(4) .

loop_
_geom_bond_atom_site_label_1
_geom_bond_atom_site_label_2
_geom_bond_distance
_geom_bond_site_symmetry_2
Ru1 N4 1.967(3) .
Ru1 N2 1.999(3) .
Ru1 N1 2.054(3) .
Ru1 N3 2.060(3) .
Ru1 N5 2.079(3) .
Ru1 Cl1 2.4466(7) .
Cl1 Ru1 2.4466(7) 2_558
N1 C1 1.341(6) .
N1 C5 1.372(7) .
C1 C2 1.384(7) .
N2 N2 1.320(6) 2_558
N2 C6 1.361(4) .
C2 C3 1.358(11) .
N3 C8 1.345(4) .
N3 C12 1.364(5) .
C3 C4 1.402(11) .
N4 C17 1.351(4) .
N4 C13 1.357(5) .
C4 C5 1.396(6) .
N5 C22 1.335(6) .
N5 C18 1.373(6) .
C5 C6 1.457(7) .
C6 C7 1.399(6) .
C7 C6 1.399(6) 2_558
C8 C9 1.389(5) .
C9 C10 1.376(6) .
C10 C11 1.381(5) .
C11 C12 1.388(5) .
C12 C13 1.467(5) .
C13 C14 1.391(5) .
C14 C15 1.378(6) .
C15 C16 1.382(7) .
C16 C17 1.391(6) .
C17 C18 1.460(6) .
C18 C19 1.397(5) .
C19 C20 1.364(8) .
C20 C21 1.378(9) .
C21 C22 1.398(6) .
P1 F1' 1.351(8) .
P1 F2 1.483(6) .
P1 F5' 1.520(15) .
P1 F4 1.524(6) .
P1 F5 1.548(8) .
P1 F3' 1.579(10) .
P1 F4' 1.595(8) .
P1 F6' 1.598(12) .
P1 F6 1.615(7) .
P1 F3 1.616(6) .
P1 F1 1.708(6) .
P1 F2' 1.800(8) .

loop_
_geom_torsion_atom_site_label_1
_geom_torsion_atom_site_label_2
_geom_torsion_atom_site_label_3
_geom_torsion_atom_site_label_4
_geom_torsion
_geom_torsion_site_symmetry_1
_geom_torsion_site_symmetry_4
N4 Ru1 Cl1 Ru1 -172.35(8) . 2_558
N2 Ru1 Cl1 Ru1 2.46(8) . 2_558
N1 Ru1 Cl1 Ru1 20.8(3) . 2_558
N3 Ru1 Cl1 Ru1 -92.89(8) . 2_558
N5 Ru1 Cl1 Ru1 108.85(11) . 2_558
N4 Ru1 N1 C1 -13.6(4) . .
N2 Ru1 N1 C1 171.7(4) . .
N3 Ru1 N1 C1 -94.2(3) . .
N5 Ru1 N1 C1 64.2(3) . .
Cl1 Ru1 N1 C1 152.9(3) . .
N4 Ru1 N1 C5 173.3(3) . .
N2 Ru1 N1 C5 -1.4(3) . .
N3 Ru1 N1 C5 92.7(3) . .
N5 Ru1 N1 C5 -108.9(3) . .
Cl1 Ru1 N1 C5 -20.2(5) . .
C5 N1 C1 C2 -2.3(6) . .
Ru1 N1 C1 C2 -175.2(4) . .
N4 Ru1 N2 N2 66.8(14) . 2_558
N1 Ru1 N2 N2 173.7(4) . 2_558
N3 Ru1 N2 N2 78.6(4) . 2_558
N5 Ru1 N2 N2 -102.7(4) . 2_558
Cl1 Ru1 N2 N2 -11.6(4) . 2_558
N4 Ru1 N2 C6 -101.9(12) . .
N1 Ru1 N2 C6 4.9(3) . .
N3 Ru1 N2 C6 -90.1(3) . .
N5 Ru1 N2 C6 88.6(3) . .
Cl1 Ru1 N2 C6 179.7(3) . .
N1 C1 C2 C3 -0.1(8) . .
N4 Ru1 N3 C8 -178.3(3) . .
N2 Ru1 N3 C8 2.8(3) . .
N1 Ru1 N3 C8 -74.5(3) . .
N5 Ru1 N3 C8 -173.9(3) . .
Cl1 Ru1 N3 C8 90.4(3) . .
N4 Ru1 N3 C12 5.3(2) . .
N2 Ru1 N3 C12 -173.6(2) . .
N1 Ru1 N3 C12 109.1(2) . .
N5 Ru1 N3 C12 9.7(4) . .
Cl1 Ru1 N3 C12 -86.0(2) . .
C1 C2 C3 C4 0.7(9) . .
N2 Ru1 N4 C17 -165.3(11) . .
N1 Ru1 N4 C17 89.2(3) . .
N3 Ru1 N4 C17 -177.2(3) . .
N5 Ru1 N4 C17 4.5(2) . .
Cl1 Ru1 N4 C17 -87.0(2) . .
N2 Ru1 N4 C13 6.6(13) . .
N1 Ru1 N4 C13 -99.0(2) . .
N3 Ru1 N4 C13 -5.3(2) . .
N5 Ru1 N4 C13 176.3(3) . .
Cl1 Ru1 N4 C13 84.9(2) . .
C2 C3 C4 C5 0.9(8) . .
N4 Ru1 N5 C22 174.7(3) . .
N2 Ru1 N5 C22 -6.3(3) . .
N1 Ru1 N5 C22 69.2(3) . .
N3 Ru1 N5 C22 170.2(3) . .
Cl1 Ru1 N5 C22 -94.3(3) . .
N4 Ru1 N5 C18 -2.8(2) . .
N2 Ru1 N5 C18 176.2(2) . .
N1 Ru1 N5 C18 -108.3(3) . .
N3 Ru1 N5 C18 -7.3(4) . .
Cl1 Ru1 N5 C18 88.2(2) . .
C1 N1 C5 C4 4.0(6) . .
Ru1 N1 C5 C4 177.5(3) . .
C1 N1 C5 C6 -175.3(4) . .
Ru1 N1 C5 C6 -1.8(4) . .
C3 C4 C5 N1 -3.3(7) . .
C3 C4 C5 C6 175.9(4) . .
N2 N2 C6 C7 1.4(4) 2_558 .
Ru1 N2 C6 C7 172.20(17) . .
N2 N2 C6 C5 -177.8(3) 2_558 .
Ru1 N2 C6 C5 -7.1(4) . .
N1 C5 C6 N2 5.4(5) . .
C4 C5 C6 N2 -173.8(4) . .
N1 C5 C6 C7 -173.5(4) . .
C4 C5 C6 C7 7.3(8) . .
N2 C6 C7 C6 -0.52(16) . 2_558
C5 C6 C7 C6 178.4(6) . 2_558
C12 N3 C8 C9 1.9(5) . .
Ru1 N3 C8 C9 -174.3(3) . .
N3 C8 C9 C10 0.3(6) . .
C8 C9 C10 C11 -2.4(6) . .
C9 C10 C11 C12 2.2(5) . .
C8 N3 C12 C11 -2.1(5) . .
Ru1 N3 C12 C11 174.7(2) . .
C8 N3 C12 C13 178.6(3) . .
Ru1 N3 C12 C13 -4.6(3) . .
C10 C11 C12 N3 0.0(5) . .
C10 C11 C12 C13 179.3(3) . .
C17 N4 C13 C14 -2.8(5) . .
Ru1 N4 C13 C14 -174.6(3) . .
C17 N4 C13 C12 176.1(3) . .
Ru1 N4 C13 C12 4.3(3) . .
N3 C12 C13 N4 0.5(4) . .
C11 C12 C13 N4 -178.9(3) . .
N3 C12 C13 C14 179.3(3) . .
C11 C12 C13 C14 0.0(5) . .
N4 C13 C14 C15 0.7(5) . .
C12 C13 C14 C15 -178.1(3) . .
C13 C14 C15 C16 1.9(6) . .
C14 C15 C16 C17 -2.3(6) . .
C13 N4 C17 C16 2.3(5) . .
Ru1 N4 C17 C16 174.0(3) . .
C13 N4 C17 C18 -176.8(3) . .
Ru1 N4 C17 C18 -5.0(4) . .
C15 C16 C17 N4 0.3(5) . .
C15 C16 C17 C18 179.1(4) . .
C22 N5 C18 C19 3.1(5) . .
Ru1 N5 C18 C19 -179.1(3) . .
C22 N5 C18 C17 -176.7(3) . .
Ru1 N5 C18 C17 1.1(4) . .
N4 C17 C18 N5 2.3(4) . .
C16 C17 C18 N5 -176.6(3) . .
N4 C17 C18 C19 -177.5(3) . .
C16 C17 C18 C19 3.6(6) . .
N5 C18 C19 C20 -1.9(6) . .
C17 C18 C19 C20 177.9(4) . .
C18 C19 C20 C21 -0.7(7) . .
C19 C20 C21 C22 1.9(7) . .
C18 N5 C22 C21 -1.9(6) . .
Ru1 N5 C22 C21 -179.2(3) . .
C20 C21 C22 N5 -0.7(7) . .
